data_4517754
loop_
_publ_author_name
'Liu, Xin'
'Carr, Paul'
'Gardiner, Michael G.'
'Banwell, Martin G.'
'Elbanna, Ahmed H.'
'Khalil, Zeinab G.'
'Capon, Robert J.'

_publ_section_title
;
 Levoglucosenone and Its Pseudoenantiomer <i>iso</i>-Levoglucosenone as
 Scaffolds for Drug Discovery and Development.
;
_journal_issue 23
_journal_name_full 'ACS omega'
_journal_page_first 13926
_journal_page_last 13939
_journal_paper_doi 10.1021/acsomega.0c01331
_journal_volume 5
_journal_year 2020
_chemical_absolute_configuration rm
_chemical_formula_moiety 'C11 H8 N2 O5'
_chemical_formula_sum 'C11 H8 N2 O5'
_chemical_formula_weight 248.19
_space_group_crystal_system orthorhombic
_space_group_IT_number 19
_space_group_name_Hall 'P 2ac 2ab'
_space_group_name_H-M_alt 'P 21 21 21'
_atom_sites_solution_hydrogens geom
_atom_sites_solution_primary dual
_audit_creation_date 2019-02-25
_audit_creation_method
;
Olex2 1.2
(compiled 2018.05.29 svn.r3508 for OlexSys, GUI svn.r5506)
;
_cell_angle_alpha 90
_cell_angle_beta 90
_cell_angle_gamma 90
_cell_formula_units_Z 8
_cell_length_a 10.0284(3)
_cell_length_b 11.8376(3)
_cell_length_c 18.0484(5)
_cell_measurement_reflns_used 9636
_cell_measurement_temperature 150.00(10)
_cell_measurement_theta_max 28.4090
_cell_measurement_theta_min 3.9340
_cell_volume 2142.57(10)
_computing_cell_refinement 'CrysAlisPro 1.171.39.46e (Rigaku OD, 2018)'
_computing_data_collection 'CrysAlisPro 1.171.39.46e (Rigaku OD, 2018)'
_computing_data_reduction 'CrysAlisPro 1.171.39.46e (Rigaku OD, 2018)'
_computing_molecular_graphics 'Olex2 (Dolomanov et al., 2009)'
_computing_publication_material 'Olex2 (Dolomanov et al., 2009)'
_computing_structure_refinement 'ShelXL (Sheldrick, 2015)'
_computing_structure_solution 'ShelXT (Sheldrick, 2015)'
_diffrn_ambient_environment N~2~
_diffrn_ambient_temperature 150.00(10)
_diffrn_detector 'CCD plate'
_diffrn_detector_area_resol_mean 8.1297
_diffrn_detector_type EosS2
_diffrn_measured_fraction_theta_full 0.997
_diffrn_measured_fraction_theta_max 0.925
_diffrn_measurement_details
;
List of Runs (angles in degrees, time in seconds):

  # Type    Start    End  Width  t~exp~   \w     \q     \k     \f   Frames
--------------------------------------------------------------------------
  1  \w     35.00  88.00   1.00   19.98    --   15.42 178.00  60.00   53
  2  \w     -1.00  83.00   1.00   19.98    --   15.42  57.00 -60.00   84
  3  \w    -14.00  87.00   1.00   19.98    --   15.42  19.00-120.00  101
  4  \w    -52.00  32.00   1.00   19.98    --   15.42 -57.00 150.00   84
  5  \w     -3.00  85.00   1.00   19.98    --   15.42  38.00 120.00   88
  6  \w    -75.00 -29.00   1.00   19.98    --  -16.59 134.00 -49.00   46
  7  \w    -76.00 -35.00   1.00   19.98    --  -16.59 136.00 129.00   41
;
_diffrn_measurement_device 'four-circle diffractometer'
_diffrn_measurement_device_type 'SuperNova, Dual, Cu at home/near, EosS2'
_diffrn_measurement_method '\w scans'
_diffrn_orient_matrix_type 'CrysAlisPro convention (1999,Acta A55,543-557)'
_diffrn_orient_matrix_UB_11 0.0446409000
_diffrn_orient_matrix_UB_12 -0.0459806000
_diffrn_orient_matrix_UB_13 -0.0045249000
_diffrn_orient_matrix_UB_21 0.0054626000
_diffrn_orient_matrix_UB_22 -0.0050814000
_diffrn_orient_matrix_UB_23 0.0390309000
_diffrn_orient_matrix_UB_31 -0.0545971000
_diffrn_orient_matrix_UB_32 -0.0380920000
_diffrn_orient_matrix_UB_33 0.0002060000
_diffrn_radiation_monochromator mirror
_diffrn_radiation_probe x-ray
_diffrn_radiation_type MoK\a
_diffrn_radiation_wavelength 0.71073
_diffrn_reflns_av_R_equivalents 0.0352
_diffrn_reflns_av_unetI/netI 0.0325
_diffrn_reflns_Laue_measured_fraction_full 0.997
_diffrn_reflns_Laue_measured_fraction_max 0.925
_diffrn_reflns_limit_h_max 13
_diffrn_reflns_limit_h_min -12
_diffrn_reflns_limit_k_max 15
_diffrn_reflns_limit_k_min -16
_diffrn_reflns_limit_l_max 24
_diffrn_reflns_limit_l_min -23
_diffrn_reflns_number 23618
_diffrn_reflns_point_group_measured_fraction_full 0.998
_diffrn_reflns_point_group_measured_fraction_max 0.891
_diffrn_reflns_theta_full 25.242
_diffrn_reflns_theta_max 29.367
_diffrn_reflns_theta_min 3.442
_diffrn_source 'micro-focus sealed X-ray tube'
_diffrn_source_type 'SuperNova (Mo) X-ray Source'
_exptl_absorpt_coefficient_mu 0.124
_exptl_absorpt_correction_T_max 1.00000
_exptl_absorpt_correction_T_min 0.91205
_exptl_absorpt_correction_type multi-scan
_exptl_absorpt_process_details
;
CrysAlisPro 1.171.39.46e (Rigaku Oxford Diffraction, 2018)
Empirical absorption correction using spherical harmonics,
 implemented in SCALE3 ABSPACK scaling algorithm.
;
_exptl_crystal_colour colourless
_exptl_crystal_colour_primary colourless
_exptl_crystal_density_diffrn 1.539
_exptl_crystal_description prism
_exptl_crystal_F_000 1024
_exptl_crystal_size_max 0.253
_exptl_crystal_size_mid 0.162
_exptl_crystal_size_min 0.074
_refine_diff_density_max 0.243
_refine_diff_density_min -0.234
_refine_diff_density_rms 0.044
_refine_ls_abs_structure_details
;
 Flack x determined using 1765 quotients [(I+)-(I-)]/[(I+)+(I-)]
 (Parsons, Flack and Wagner, Acta Cryst. B69 (2013) 249-259).
;
_refine_ls_abs_structure_Flack 0.4(3)
_refine_ls_extinction_method none
_refine_ls_goodness_of_fit_ref 1.071
_refine_ls_hydrogen_treatment constr
_refine_ls_matrix_type full
_refine_ls_number_parameters 325
_refine_ls_number_reflns 5260
_refine_ls_number_restraints 0
_refine_ls_restrained_S_all 1.071
_refine_ls_R_factor_all 0.0453
_refine_ls_R_factor_gt 0.0390
_refine_ls_shift/su_max 0.000
_refine_ls_shift/su_mean 0.000
_refine_ls_structure_factor_coef Fsqd
_refine_ls_weighting_details 'w=1/[\s^2^(Fo^2^)+(0.0284P)^2^+0.7030P] where P=(Fo^2^+2Fc^2^)/3'
_refine_ls_weighting_scheme calc
_refine_ls_wR_factor_gt 0.0794
_refine_ls_wR_factor_ref 0.0823
_reflns_Friedel_coverage 0.713
_reflns_Friedel_fraction_full 0.999
_reflns_Friedel_fraction_max 0.848
_reflns_number_gt 4752
_reflns_number_total 5260
_reflns_threshold_expression 'I > 2\s(I)'
_cod_data_source_file ao0c01331_si_008.cif
_cod_data_source_block xl-2-27scaled
_cod_depositor_comments 'Adding full bibliography for 4517747--4517755.cif.'
_cod_database_code 4517754
_shelx_shelxl_version_number 2016/6
_chemical_oxdiff_formula C11H8N2O5
_shelx_space_group_comment
;
The symmetry employed for this shelxl refinement is uniquely defined
by the following loop, which should always be used as a source of
symmetry information in preference to the above space-group names.
They are only intended as comments.
;
_reflns_odcompleteness_completeness 99.60
_reflns_odcompleteness_iscentric 1
_reflns_odcompleteness_theta 26.32
_olex2_refinement_description
;
1. Fixed Uiso
 At 1.2 times of:
  All C(H) groups, All C(H,H) groups
2.a Ternary CH refined with riding coordinates:
 C15(H15), C17(H17), C4(H4), C6(H6)
2.b Secondary CH2 refined with riding coordinates:
 C16(H16A,H16B), C5(H5A,H5B)
2.c Aromatic/amide H refined with riding coordinates:
 C14(H14), C20(H20), C21(H21), C22(H22), C3(H3), C9(H9), C10(H10), C11(H11)
;
_ins_header
;
TITL XL-2-27scaled in P2(1)2(1)2(1) 
REM P2(1)2(1)2(1) (#19 in standard setting)
CELL 0.71073  10.028360  11.837560  18.048367  90.0000  90.0000  90.0000
ZERR    7.00   0.000280   0.000296   0.000453   0.0000   0.0000   0.0000
LATT -1
SYMM -x+1/2,-y, z+1/2 
SYMM -x, y+1/2,-z+1/2 
SYMM  x+1/2,-y+1/2,-z 
SFAC C H N O
UNIT 77.00 56.00 14.00 35.00
TREF
HKLF 4
END
;
_olex2_date_sample_data_collection 2019-02-14
_olex2_date_sample_submission 2019-02-13
_olex2_exptl_crystal_mounting_method 'The crystal was mounted on a MITIGEN holder with oil'
_olex2_submission_special_instructions 'No special instructions were received'
_oxdiff_exptl_absorpt_empirical_details
;
Empirical correction (ABSPACK) includes:
- Absorption correction using spherical harmonics
- Frame scaling
;
_oxdiff_exptl_absorpt_empirical_full_max 1.063
_oxdiff_exptl_absorpt_empirical_full_min 0.920

loop_
_space_group_symop_operation_xyz
'x, y, z'
'-x+1/2, -y, z+1/2'
'-x, y+1/2, -z+1/2'
'x+1/2, -y+1/2, -z'

loop_
_atom_site_label
_atom_site_type_symbol
_atom_site_fract_x
_atom_site_fract_y
_atom_site_fract_z
_atom_site_U_iso_or_equiv
_atom_site_adp_type
_atom_site_occupancy
_atom_site_site_symmetry_order
_atom_site_calc_flag
_atom_site_refinement_flags_posn
_atom_site_refinement_flags_adp
_atom_site_refinement_flags_occupancy
_atom_site_disorder_assembly
_atom_site_disorder_group
O1 O 0.64925(17) 0.19377(13) 0.41682(9) 0.0257(4) Uani 1 1 d . . . . .
O2 O 0.68697(19) 0.38792(15) 0.27614(9) 0.0298(4) Uani 1 1 d . . . . .
O3 O 0.50036(19) 0.48628(15) 0.30070(10) 0.0331(4) Uani 1 1 d . . . . .
O4 O 0.44829(16) 0.32465(14) 0.50351(9) 0.0282(4) Uani 1 1 d . . . . .
O5 O 0.48412(19) 0.19925(16) 0.58871(9) 0.0345(4) Uani 1 1 d . . . . .
N3 N 0.8158(2) 0.36468(17) 0.65552(11) 0.0262(4) Uani 1 1 d . . . . .
N4 N 0.5195(2) 0.27907(16) 0.55001(10) 0.0223(4) Uani 1 1 d . . . . .
C12 C 0.6458(2) 0.28691(19) 0.38916(12) 0.0205(5) Uani 1 1 d . . . . .
C13 C 0.6802(2) 0.39300(19) 0.42914(12) 0.0193(5) Uani 1 1 d . . . . .
C14 C 0.6764(2) 0.4897(2) 0.39090(13) 0.0242(5) Uani 1 1 d . . . . .
H14 H 0.695830 0.557532 0.414541 0.029 Uiso 1 1 calc R . . . .
C15 C 0.6409(3) 0.4895(2) 0.30950(13) 0.0274(5) Uani 1 1 d . . . . .
H15 H 0.678802 0.555588 0.284508 0.033 Uiso 1 1 calc R . . . .
C16 C 0.4645(3) 0.3694(2) 0.30945(15) 0.0313(6) Uani 1 1 d . . . . .
H16A H 0.409127 0.344054 0.268642 0.038 Uiso 1 1 calc R . . . .
H16B H 0.416894 0.357472 0.355581 0.038 Uiso 1 1 calc R . . . .
C17 C 0.5996(3) 0.3069(2) 0.30988(13) 0.0260(5) Uani 1 1 d . . . . .
H17 H 0.595725 0.236445 0.281475 0.031 Uiso 1 1 calc R . . . .
C18 C 0.7209(2) 0.38590(18) 0.50811(12) 0.0191(4) Uani 1 1 d . . . . .
C19 C 0.6527(2) 0.32650(18) 0.56285(12) 0.0193(5) Uani 1 1 d . . . . .
C20 C 0.7029(3) 0.31576(19) 0.63389(13) 0.0231(5) Uani 1 1 d . . . . .
H20 H 0.655766 0.272477 0.667978 0.028 Uiso 1 1 calc R . . . .
C21 C 0.8802(2) 0.4260(2) 0.60405(13) 0.0238(5) Uani 1 1 d . . . . .
H21 H 0.957657 0.463533 0.618096 0.029 Uiso 1 1 calc R . . . .
C22 C 0.8381(2) 0.43654(19) 0.53157(13) 0.0222(5) Uani 1 1 d . . . . .
H22 H 0.888842 0.478067 0.498142 0.027 Uiso 1 1 calc R . . . .
O6 O 0.59974(16) 0.62820(14) 0.53900(9) 0.0236(4) Uani 1 1 d . . . . .
O7 O 0.48157(18) 0.47617(15) 0.68945(9) 0.0292(4) Uani 1 1 d . . . . .
O8 O 0.36423(18) 0.62238(16) 0.73595(9) 0.0301(4) Uani 1 1 d . . . . .
O9 O 0.41479(19) 0.81497(14) 0.54164(9) 0.0292(4) Uani 1 1 d . . . . .
O10 O 0.5088(2) 0.83659(15) 0.43430(10) 0.0369(5) Uani 1 1 d . . . . .
N1 N 0.2235(2) 0.63262(19) 0.34472(11) 0.0296(5) Uani 1 1 d . . . . .
N2 N 0.4329(2) 0.78756(16) 0.47706(11) 0.0251(4) Uani 1 1 d . . . . .
C1 C 0.5174(2) 0.59627(18) 0.58357(12) 0.0197(5) Uani 1 1 d . . . . .
C2 C 0.3737(2) 0.57907(18) 0.56591(12) 0.0175(4) Uani 1 1 d . . . . .
C3 C 0.2942(2) 0.54324(19) 0.62023(13) 0.0214(5) Uani 1 1 d . . . . .
H3 H 0.203602 0.533191 0.611273 0.026 Uiso 1 1 calc R . . . .
C4 C 0.3504(3) 0.5188(2) 0.69644(13) 0.0263(5) Uani 1 1 d . . . . .
H4 H 0.293361 0.465755 0.723539 0.032 Uiso 1 1 calc R . . . .
C5 C 0.4909(3) 0.6686(2) 0.71324(13) 0.0293(6) Uani 1 1 d . . . . .
H5A H 0.547257 0.683672 0.755762 0.035 Uiso 1 1 calc R . . . .
H5B H 0.478822 0.737963 0.685451 0.035 Uiso 1 1 calc R . . . .
C6 C 0.5512(2) 0.5753(2) 0.66411(13) 0.0256(5) Uani 1 1 d . . . . .
H6 H 0.647680 0.568434 0.671612 0.031 Uiso 1 1 calc R . . . .
C7 C 0.3229(2) 0.59977(18) 0.48995(12) 0.0186(4) Uani 1 1 d . . . . .
C8 C 0.3550(2) 0.69371(19) 0.44717(12) 0.0206(5) Uani 1 1 d . . . . .
C9 C 0.3053(3) 0.7069(2) 0.37620(13) 0.0258(5) Uani 1 1 d . . . . .
H9 H 0.330276 0.770515 0.349302 0.031 Uiso 1 1 calc R . . . .
C10 C 0.1914(3) 0.5418(2) 0.38551(14) 0.0287(5) Uani 1 1 d . . . . .
H10 H 0.133542 0.489117 0.364864 0.034 Uiso 1 1 calc R . . . .
C11 C 0.2386(2) 0.5215(2) 0.45616(13) 0.0235(5) Uani 1 1 d . . . . .
H11 H 0.214345 0.455930 0.481088 0.028 Uiso 1 1 calc R . . . .

loop_
_atom_site_aniso_label
_atom_site_aniso_U_11
_atom_site_aniso_U_22
_atom_site_aniso_U_33
_atom_site_aniso_U_23
_atom_site_aniso_U_13
_atom_site_aniso_U_12
O1 0.0289(9) 0.0205(8) 0.0277(9) -0.0003(7) -0.0027(7) 0.0016(7)
O2 0.0364(10) 0.0338(9) 0.0192(8) -0.0001(7) 0.0078(7) -0.0004(8)
O3 0.0334(10) 0.0315(9) 0.0344(10) 0.0091(8) -0.0042(8) 0.0037(8)
O4 0.0224(8) 0.0328(9) 0.0293(9) 0.0034(8) -0.0014(7) 0.0031(8)
O5 0.0398(11) 0.0362(10) 0.0273(9) 0.0086(8) -0.0015(8) -0.0181(9)
N3 0.0311(11) 0.0237(10) 0.0239(10) -0.0018(8) -0.0038(9) 0.0002(9)
N4 0.0252(10) 0.0237(9) 0.0181(9) -0.0032(8) 0.0031(8) -0.0005(9)
C12 0.0188(11) 0.0220(11) 0.0206(11) -0.0030(9) 0.0029(9) 0.0021(10)
C13 0.0198(11) 0.0214(11) 0.0168(10) -0.0013(9) 0.0033(8) 0.0015(9)
C14 0.0257(12) 0.0246(12) 0.0222(12) -0.0006(9) 0.0047(10) -0.0005(10)
C15 0.0329(13) 0.0266(12) 0.0228(12) 0.0048(10) 0.0055(11) -0.0009(11)
C16 0.0295(13) 0.0329(13) 0.0314(13) 0.0048(11) -0.0053(11) -0.0014(12)
C17 0.0329(13) 0.0265(13) 0.0186(11) -0.0026(10) -0.0001(10) -0.0010(11)
C18 0.0223(11) 0.0155(10) 0.0194(11) -0.0019(9) 0.0020(9) 0.0045(9)
C19 0.0209(11) 0.0165(10) 0.0206(11) -0.0015(9) 0.0022(9) -0.0002(9)
C20 0.0308(13) 0.0198(11) 0.0185(11) 0.0008(9) 0.0015(10) -0.0012(10)
C21 0.0232(12) 0.0191(11) 0.0292(13) -0.0029(9) -0.0020(10) -0.0003(10)
C22 0.0243(11) 0.0173(10) 0.0250(12) -0.0006(9) 0.0053(10) 0.0011(9)
O6 0.0227(8) 0.0253(8) 0.0229(8) -0.0010(7) 0.0053(7) 0.0010(7)
O7 0.0315(9) 0.0319(9) 0.0243(9) 0.0093(7) -0.0012(8) 0.0043(8)
O8 0.0313(9) 0.0397(10) 0.0193(8) -0.0055(8) 0.0054(7) -0.0050(9)
O9 0.0419(10) 0.0215(8) 0.0242(9) -0.0035(7) -0.0053(8) 0.0019(8)
O10 0.0429(11) 0.0297(10) 0.0382(10) 0.0093(8) 0.0047(9) -0.0084(9)
N1 0.0346(12) 0.0361(12) 0.0182(10) -0.0022(9) -0.0033(9) 0.0056(10)
N2 0.0303(11) 0.0180(9) 0.0269(11) 0.0040(8) -0.0014(9) 0.0023(9)
C1 0.0241(12) 0.0157(10) 0.0193(11) -0.0026(8) 0.0007(9) 0.0046(9)
C2 0.0226(11) 0.0151(10) 0.0149(10) -0.0014(8) -0.0001(9) 0.0016(9)
C3 0.0225(11) 0.0210(11) 0.0208(11) -0.0002(9) -0.0013(9) -0.0011(9)
C4 0.0283(13) 0.0309(12) 0.0198(11) 0.0036(10) 0.0013(10) -0.0015(11)
C5 0.0292(13) 0.0387(14) 0.0199(11) -0.0070(10) 0.0011(10) -0.0046(12)
C6 0.0210(11) 0.0335(13) 0.0221(12) 0.0016(10) -0.0027(10) 0.0014(11)
C7 0.0202(10) 0.0206(10) 0.0149(10) -0.0015(8) 0.0022(9) 0.0033(9)
C8 0.0242(11) 0.0203(11) 0.0172(11) -0.0022(9) 0.0011(9) 0.0038(10)
C9 0.0328(13) 0.0264(12) 0.0181(11) 0.0040(10) 0.0025(10) 0.0059(11)
C10 0.0317(13) 0.0320(13) 0.0225(12) -0.0077(10) -0.0044(11) 0.0005(11)
C11 0.0250(12) 0.0243(11) 0.0213(12) -0.0018(10) 0.0010(10) -0.0002(10)

loop_
_atom_type_symbol
_atom_type_description
_atom_type_scat_dispersion_real
_atom_type_scat_dispersion_imag
_atom_type_scat_source
C C 0.0033 0.0016 'International Tables Vol C Tables 4.2.6.8 and 6.1.1.4'
H H 0.0000 0.0000 'International Tables Vol C Tables 4.2.6.8 and 6.1.1.4'
N N 0.0061 0.0033 'International Tables Vol C Tables 4.2.6.8 and 6.1.1.4'
O O 0.0106 0.0060 'International Tables Vol C Tables 4.2.6.8 and 6.1.1.4'

loop_
_exptl_crystal_face_index_h
_exptl_crystal_face_index_k
_exptl_crystal_face_index_l
_exptl_crystal_face_perp_dist
-2 -1 25 0.0372
2 1 -25 0.0372
10 -11 -9 0.0705
6 15 4 0.0831
-14 -1 5 0.0394
7 -11 14 0.0645
-13 1 -11 0.0443
10 9 12 0.0922

loop_
_geom_angle_atom_site_label_1
_geom_angle_atom_site_label_2
_geom_angle_atom_site_label_3
_geom_angle
_geom_angle_site_symmetry_1
_geom_angle_site_symmetry_3
_geom_angle_publ_flag
C15 O2 C17 100.77(18) . . ?
C15 O3 C16 105.18(19) . . ?
C20 N3 C21 116.2(2) . . ?
O4 N4 O5 124.1(2) . . ?
O4 N4 C19 117.99(19) . . ?
O5 N4 C19 117.87(19) . . ?
O1 C12 C13 124.2(2) . . ?
O1 C12 C17 122.5(2) . . ?
C13 C12 C17 113.2(2) . . ?
C14 C13 C12 117.7(2) . . ?
C14 C13 C18 123.5(2) . . ?
C18 C13 C12 118.76(19) . . ?
C13 C14 H14 119.8 . . ?
C13 C14 C15 120.5(2) . . ?
C15 C14 H14 119.8 . . ?
O2 C15 C14 109.7(2) . . ?
O2 C15 H15 110.8 . . ?
O3 C15 O2 104.6(2) . . ?
O3 C15 C14 110.0(2) . . ?
O3 C15 H15 110.8 . . ?
C14 C15 H15 110.8 . . ?
O3 C16 H16A 111.0 . . ?
O3 C16 H16B 111.0 . . ?
O3 C16 C17 104.0(2) . . ?
H16A C16 H16B 109.0 . . ?
C17 C16 H16A 111.0 . . ?
C17 C16 H16B 111.0 . . ?
O2 C17 C12 108.5(2) . . ?
O2 C17 C16 102.35(19) . . ?
O2 C17 H17 111.8 . . ?
C12 C17 C16 110.28(19) . . ?
C12 C17 H17 111.8 . . ?
C16 C17 H17 111.8 . . ?
C19 C18 C13 125.1(2) . . ?
C22 C18 C13 120.2(2) . . ?
C22 C18 C19 114.7(2) . . ?
C18 C19 N4 121.9(2) . . ?
C20 C19 N4 116.3(2) . . ?
C20 C19 C18 121.7(2) . . ?
N3 C20 C19 122.8(2) . . ?
N3 C20 H20 118.6 . . ?
C19 C20 H20 118.6 . . ?
N3 C21 H21 118.1 . . ?
N3 C21 C22 123.8(2) . . ?
C22 C21 H21 118.1 . . ?
C18 C22 H22 119.7 . . ?
C21 C22 C18 120.7(2) . . ?
C21 C22 H22 119.7 . . ?
C4 O7 C6 100.89(18) . . ?
C4 O8 C5 105.65(18) . . ?
C9 N1 C10 116.3(2) . . ?
O9 N2 O10 124.4(2) . . ?
O9 N2 C8 118.3(2) . . ?
O10 N2 C8 117.3(2) . . ?
O6 C1 C2 124.0(2) . . ?
O6 C1 C6 122.4(2) . . ?
C2 C1 C6 113.57(19) . . ?
C3 C2 C1 117.7(2) . . ?
C3 C2 C7 121.8(2) . . ?
C7 C2 C1 120.48(19) . . ?
C2 C3 H3 119.8 . . ?
C2 C3 C4 120.4(2) . . ?
C4 C3 H3 119.8 . . ?
O7 C4 O8 105.12(19) . . ?
O7 C4 C3 109.47(19) . . ?
O7 C4 H4 111.0 . . ?
O8 C4 C3 109.0(2) . . ?
O8 C4 H4 111.0 . . ?
C3 C4 H4 111.0 . . ?
O8 C5 H5A 111.0 . . ?
O8 C5 H5B 111.0 . . ?
O8 C5 C6 103.77(19) . . ?
H5A C5 H5B 109.0 . . ?
C6 C5 H5A 111.0 . . ?
C6 C5 H5B 111.0 . . ?
O7 C6 C1 109.28(19) . . ?
O7 C6 C5 102.15(18) . . ?
O7 C6 H6 111.6 . . ?
C1 C6 C5 110.3(2) . . ?
C1 C6 H6 111.6 . . ?
C5 C6 H6 111.6 . . ?
C8 C7 C2 124.4(2) . . ?
C8 C7 C11 115.4(2) . . ?
C11 C7 C2 120.2(2) . . ?
C7 C8 N2 121.76(19) . . ?
C9 C8 N2 116.6(2) . . ?
C9 C8 C7 121.4(2) . . ?
N1 C9 C8 122.9(2) . . ?
N1 C9 H9 118.6 . . ?
C8 C9 H9 118.6 . . ?
N1 C10 H10 117.8 . . ?
N1 C10 C11 124.3(2) . . ?
C11 C10 H10 117.8 . . ?
C7 C11 H11 120.1 . . ?
C10 C11 C7 119.7(2) . . ?
C10 C11 H11 120.1 . . ?

loop_
_geom_bond_atom_site_label_1
_geom_bond_atom_site_label_2
_geom_bond_distance
_geom_bond_site_symmetry_2
_geom_bond_publ_flag
O1 C12 1.211(3) . ?
O2 C15 1.421(3) . ?
O2 C17 1.435(3) . ?
O3 C15 1.419(3) . ?
O3 C16 1.438(3) . ?
O4 N4 1.227(2) . ?
O5 N4 1.227(2) . ?
N3 C20 1.330(3) . ?
N3 C21 1.344(3) . ?
N4 C19 1.468(3) . ?
C12 C13 1.489(3) . ?
C12 C17 1.523(3) . ?
C13 C14 1.337(3) . ?
C13 C18 1.485(3) . ?
C14 H14 0.9300 . ?
C14 C15 1.512(3) . ?
C15 H15 0.9800 . ?
C16 H16A 0.9700 . ?
C16 H16B 0.9700 . ?
C16 C17 1.544(4) . ?
C17 H17 0.9800 . ?
C18 C19 1.392(3) . ?
C18 C22 1.385(3) . ?
C19 C20 1.383(3) . ?
C20 H20 0.9300 . ?
C21 H21 0.9300 . ?
C21 C22 1.380(3) . ?
C22 H22 0.9300 . ?
O6 C1 1.213(3) . ?
O7 C4 1.415(3) . ?
O7 C6 1.440(3) . ?
O8 C4 1.425(3) . ?
O8 C5 1.442(3) . ?
O9 N2 1.223(3) . ?
O10 N2 1.230(3) . ?
N1 C9 1.331(3) . ?
N1 C10 1.342(3) . ?
N2 C8 1.461(3) . ?
C1 C2 1.490(3) . ?
C1 C6 1.513(3) . ?
C2 C3 1.333(3) . ?
C2 C7 1.483(3) . ?
C3 H3 0.9300 . ?
C3 C4 1.514(3) . ?
C4 H4 0.9800 . ?
C5 H5A 0.9700 . ?
C5 H5B 0.9700 . ?
C5 C6 1.540(3) . ?
C6 H6 0.9800 . ?
C7 C8 1.392(3) . ?
C7 C11 1.394(3) . ?
C8 C9 1.383(3) . ?
C9 H9 0.9300 . ?
C10 H10 0.9300 . ?
C10 C11 1.381(3) . ?
C11 H11 0.9300 . ?

loop_
_exptl_oxdiff_crystal_face_indexfrac_h
_exptl_oxdiff_crystal_face_indexfrac_k
_exptl_oxdiff_crystal_face_indexfrac_l
_exptl_oxdiff_crystal_face_x
_exptl_oxdiff_crystal_face_y
_exptl_oxdiff_crystal_face_z
-1.9974 -0.9720 24.9686 -0.1575 0.9686 0.1512
1.9974 0.9720 -24.9686 0.1575 -0.9686 -0.1512
9.9872 -11.0058 -8.9410 0.9923 -0.2385 -0.1279
5.9984 15.0058 3.9768 -0.4402 0.1117 -0.8983
-13.9867 -0.9994 4.9624 -0.6009 0.1224 0.8027
6.9909 -10.9805 14.0253 0.7535 0.6414 0.0395
-12.9877 0.9824 -11.0212 -0.5751 -0.5061 0.6694
9.9933 9.0169 11.9906 -0.0227 0.4768 -0.8866
